data_4118651
loop_
_publ_author_name
'Orestes Rivada-Wheelaghan'
'Manuel A. Ortu\~no'
'Josefina D\'iez'
'Sergio E. Garc\'ia-Garrido'
'Celia Maya'
'Agust\'i Lled\'os'
'Salvador Conejero'

_publ_section_title
;
 Characterization of a Paramagnetic, Mononuclear Pt(III)-Alkyl Complex
 Intermediate in Carbon-Halogen Bond Coupling Reactions
;
_journal_name_full 'Journal of the American Chemical Society'
_journal_page_first 15261
_journal_page_last 15264
_journal_paper_doi 10.1021/ja307139p
_journal_volume 134
_journal_year 2012
_chemical_compound_source synthesis
_chemical_formula_moiety 'C46 H55 I2 N4 Pt, C32 H12 B F24'
_chemical_formula_sum 'C78 H67 B F24 I2 N4 Pt'
_chemical_formula_weight 1976.06
_chemical_name_systematic
;
 ?
;
_space_group_IT_number 14
_symmetry_cell_setting monoclinic
_symmetry_Int_Tables_number 14
_symmetry_space_group_name_Hall '-P 2ybc'
_symmetry_space_group_name_H-M 'P 1 21/c 1'
_atom_sites_solution_hydrogens geom
_atom_sites_solution_primary direct
_atom_sites_solution_secondary difmap
_audit_creation_method
;
CrysAlisPro, Oxford Diffraction Ltd.,
Version 1.171.34.36 (release 02-08-2010 CrysAlis171 .NET)
(compiled Aug  2 2010,13:00:58)
;
_cell_angle_alpha 90.00
_cell_angle_beta 101.828(2)
_cell_angle_gamma 90.00
_cell_formula_units_Z 4
_cell_length_a 15.6090(6)
_cell_length_b 15.0856(3)
_cell_length_c 33.5520(6)
_cell_measurement_reflns_used 9573
_cell_measurement_temperature 100(2)
_cell_measurement_theta_max 73.9349
_cell_measurement_theta_min 2.8899
_cell_volume 7732.8(4)
_computing_cell_refinement
;
CrysAlisPro, Oxford Diffraction Ltd.,
Version 1.171.34.36 (release 02-08-2010 CrysAlis171 .NET)
(compiled Aug  2 2010,13:00:58)
;
_computing_data_collection
;
CrysAlisPro, Oxford Diffraction Ltd.,
Version 1.171.34.36 (release 02-08-2010 CrysAlis171 .NET)
(compiled Aug  2 2010,13:00:58)
;
_computing_data_reduction
;
CrysAlisPro, Oxford Diffraction Ltd.,
Version 1.171.34.36 (release 02-08-2010 CrysAlis171 .NET)
(compiled Aug  2 2010,13:00:58)
;
_computing_molecular_graphics 'PLATON (Spek, 2007)'
_computing_publication_material 'WinGX publication routines (Farrugia, 1999)'
_computing_structure_refinement 'SHELXL-97 (Sheldrick, 2008)'
_computing_structure_solution 'SIR2004(Burla, 2005)'
_diffrn_ambient_temperature 100(2)
_diffrn_detector_area_resol_mean 8.2640
_diffrn_measured_fraction_theta_full 0.954
_diffrn_measured_fraction_theta_max 0.954
_diffrn_measurement_device
; 
165 mm Onyx CCD detector in \k-geometry diffractometer
;
_diffrn_measurement_device_type 'Xcalibur, Onyx, Nova'
_diffrn_measurement_method '\w scans'
_diffrn_radiation_monochromator mirror
_diffrn_radiation_source 'Nova (Cu) X-ray Source'
_diffrn_radiation_type CuK\a
_diffrn_radiation_wavelength 1.54180
_diffrn_reflns_av_R_equivalents 0.0691
_diffrn_reflns_av_sigmaI/netI 0.0936
_diffrn_reflns_limit_h_max 19
_diffrn_reflns_limit_h_min -17
_diffrn_reflns_limit_k_max 18
_diffrn_reflns_limit_k_min -18
_diffrn_reflns_limit_l_max 41
_diffrn_reflns_limit_l_min -32
_diffrn_reflns_number 26609
_diffrn_reflns_theta_full 74.10
_diffrn_reflns_theta_max 74.10
_diffrn_reflns_theta_min 2.89
_exptl_absorpt_coefficient_mu 10.581
_exptl_absorpt_correction_T_max 0.628
_exptl_absorpt_correction_T_min 0.380
_exptl_absorpt_correction_type analytical
_exptl_absorpt_process_details
;
CrysAlisPro, Oxford Diffraction Ltd.,
Version 1.171.34.36 (release 02-08-2010 CrysAlis171 .NET)
(compiled Aug  2 2010,13:00:58)
Analytical numeric absorption correction using a multifaceted crystal
            model based on expressions derived by R.C. Clark & J.S. Reid.
(Clark, R. C. & Reid, J. S. (1995). Acta Cryst. A51, 887-897)
;
_exptl_crystal_colour yellow
_exptl_crystal_density_diffrn 1.697
_exptl_crystal_description prism
_exptl_crystal_F_000 3872
_exptl_crystal_size_max 0.141
_exptl_crystal_size_mid 0.086
_exptl_crystal_size_min 0.050
_refine_diff_density_max 3.004
_refine_diff_density_min -2.757
_refine_diff_density_rms 0.152
_refine_ls_extinction_method none
_refine_ls_goodness_of_fit_ref 1.017
_refine_ls_hydrogen_treatment constr
_refine_ls_matrix_type full
_refine_ls_number_parameters 1019
_refine_ls_number_reflns 15003
_refine_ls_number_restraints 2
_refine_ls_restrained_S_all 1.039
_refine_ls_R_factor_all 0.0809
_refine_ls_R_factor_gt 0.0549
_refine_ls_shift/su_max 0.001
_refine_ls_shift/su_mean 0.000
_refine_ls_structure_factor_coef Fsqd
_refine_ls_weighting_details 'calc w=1/[\s^2^(Fo^2^)+(0.0606P)^2^+2.0645P] where P=(Fo^2^+2Fc^2^)/3'
_refine_ls_weighting_scheme calc
_refine_ls_wR_factor_gt 0.1270
_refine_ls_wR_factor_ref 0.1436
_reflns_number_gt 11020
_reflns_number_total 15003
_reflns_threshold_expression >2\s(I)
_cod_data_source_file ja307139p_si_001_2.cif
_cod_data_source_block 3b
_cod_original_sg_symbol_H-M 'P 21/c'
_cod_database_code 4118651

loop_
_symmetry_equiv_pos_as_xyz
'x, y, z'
'-x, y+1/2, -z+1/2'
'-x, -y, -z'
'x, -y-1/2, z-1/2'

loop_
_atom_site_label
_atom_site_type_symbol
_atom_site_fract_x
_atom_site_fract_y
_atom_site_fract_z
_atom_site_U_iso_or_equiv
_atom_site_adp_type
_atom_site_occupancy
_atom_site_symmetry_multiplicity
_atom_site_calc_flag
_atom_site_refinement_flags
_atom_site_disorder_assembly
_atom_site_disorder_group
C1 C 0.2111(4) 0.0608(5) 0.1791(2) 0.0236(13) Uani 1 1 d . C .
C2 C 0.0917(4) -0.0254(5) 0.1798(2) 0.0262(14) Uani 1 1 d . . .
C3 C 0.0913(4) 0.0418(5) 0.2067(2) 0.0289(15) Uani 1 1 d . . .
C4 C 0.0320(4) -0.1015(6) 0.1672(2) 0.0314(16) Uani 1 1 d . . .
H4A H 0.0630 -0.1559 0.1748 0.047 Uiso 1 1 calc R . .
H4B H 0.0112 -0.1001 0.1383 0.047 Uiso 1 1 calc R . .
H4C H -0.0168 -0.0977 0.1805 0.047 Uiso 1 1 calc R . .
C5 C 0.0296(5) 0.0602(6) 0.2344(2) 0.0359(18) Uani 1 1 d . . .
H5A H -0.0211 0.0231 0.2271 0.054 Uiso 1 1 calc R . .
H5B H 0.0122 0.1213 0.2320 0.054 Uiso 1 1 calc R . .
H5C H 0.0583 0.0480 0.2620 0.054 Uiso 1 1 calc R . .
C6 C 0.1805(4) 0.1768(5) 0.2272(2) 0.0277(15) Uani 1 1 d . . .
C7 C 0.1450(5) 0.2547(6) 0.2079(2) 0.0304(15) Uani 1 1 d . . .
C8 C 0.1572(5) 0.3351(6) 0.2288(3) 0.0355(17) Uani 1 1 d . . .
H8 H 0.1347 0.3870 0.2158 0.043 Uiso 1 1 calc R . .
C9 C 0.2035(5) 0.3377(6) 0.2695(3) 0.0369(18) Uani 1 1 d . . .
C10 C 0.2352(5) 0.2601(6) 0.2879(3) 0.0379(18) Uani 1 1 d . . .
H10 H 0.2647 0.2617 0.3149 0.046 Uiso 1 1 calc R . .
C11 C 0.2253(5) 0.1788(6) 0.2679(2) 0.0330(16) Uani 1 1 d . . .
C12 C 0.0860(6) 0.2541(6) 0.1653(3) 0.044(2) Uani 1 1 d . . .
H12A H 0.0266 0.2433 0.1675 0.066 Uiso 1 1 calc R . .
H12B H 0.1049 0.2083 0.1492 0.066 Uiso 1 1 calc R . .
H12C H 0.0897 0.3105 0.1525 0.066 Uiso 1 1 calc R . .
C13 C 0.2188(6) 0.4251(8) 0.2914(3) 0.054(3) Uani 1 1 d . . .
H13A H 0.2007 0.4210 0.3170 0.081 Uiso 1 1 calc R . .
H13B H 0.1856 0.4705 0.2751 0.081 Uiso 1 1 calc R . .
H13C H 0.2799 0.4397 0.2961 0.081 Uiso 1 1 calc R . .
C14 C 0.2617(6) 0.0966(7) 0.2902(3) 0.047(2) Uani 1 1 d . . .
H14A H 0.2494 0.0973 0.3171 0.071 Uiso 1 1 calc R . .
H14B H 0.3238 0.0945 0.2921 0.071 Uiso 1 1 calc R . .
H14C H 0.2350 0.0453 0.2758 0.071 Uiso 1 1 calc R . .
C15 C 0.1896(4) -0.0675(5) 0.1324(2) 0.0257(14) Uani 1 1 d . . .
C16 C 0.1663(5) -0.0423(6) 0.0913(2) 0.0307(15) Uani 1 1 d . . .
C17 C 0.1923(6) -0.0979(7) 0.0628(2) 0.041(2) Uani 1 1 d . . .
H17 H 0.1793 -0.0811 0.0356 0.050 Uiso 1 1 calc R . .
C18 C 0.2354(5) -0.1754(6) 0.0728(2) 0.0361(18) Uani 1 1 d . . .
C19 C 0.2532(5) -0.2018(5) 0.1136(2) 0.0307(15) Uani 1 1 d . . .
H19 H 0.2811 -0.2557 0.1207 0.037 Uiso 1 1 calc R . .
C20 C 0.2300(5) -0.1487(6) 0.1441(2) 0.0306(16) Uani 1 1 d . . .
C21 C 0.1108(6) 0.0388(7) 0.0778(3) 0.045(2) Uani 1 1 d . . .
H21A H 0.1447 0.0816 0.0665 0.067 Uiso 1 1 calc R . .
H21B H 0.0920 0.0642 0.1008 0.067 Uiso 1 1 calc R . .
H21C H 0.0606 0.0221 0.0576 0.067 Uiso 1 1 calc R . .
C22 C 0.2632(7) -0.2347(7) 0.0415(3) 0.051(2) Uani 1 1 d . . .
H22A H 0.2332 -0.2172 0.0147 0.077 Uiso 1 1 calc R . .
H22B H 0.2488 -0.2951 0.0463 0.077 Uiso 1 1 calc R . .
H22C H 0.3252 -0.2295 0.0434 0.077 Uiso 1 1 calc R . .
C23 C 0.2464(5) -0.1827(5) 0.1872(2) 0.0308(15) Uani 1 1 d . . .
H23A H 0.2348 -0.1364 0.2050 0.046 Uiso 1 1 calc R . .
H23B H 0.3063 -0.2013 0.1953 0.046 Uiso 1 1 calc R . .
H23C H 0.2085 -0.2322 0.1888 0.046 Uiso 1 1 calc R . .
C24 C 0.4493(4) 0.1581(5) 0.1673(2) 0.0259(14) Uani 1 1 d . C .
C25 C 0.5616(5) 0.2059(5) 0.1379(2) 0.0277(15) Uani 1 1 d . . .
C26 C 0.5731(5) 0.2400(5) 0.1759(2) 0.0308(16) Uani 1 1 d . . .
C27 C 0.6100(5) 0.2159(5) 0.1048(2) 0.0303(15) Uani 1 1 d . . .
H27A H 0.6563 0.2582 0.1127 0.045 Uiso 1 1 calc R . .
H27B H 0.5708 0.2362 0.0807 0.045 Uiso 1 1 calc R . .
H27C H 0.6343 0.1597 0.0995 0.045 Uiso 1 1 calc R . .
C28 C 0.6380(5) 0.3049(6) 0.1976(3) 0.0368(18) Uani 1 1 d . . .
H28A H 0.6700 0.3300 0.1787 0.055 Uiso 1 1 calc R . .
H28B H 0.6778 0.2755 0.2191 0.055 Uiso 1 1 calc R . .
H28C H 0.6081 0.3512 0.2088 0.055 Uiso 1 1 calc R . .
C29 C 0.4500(4) 0.1038(5) 0.0971(2) 0.0243(13) Uani 1 1 d . . .
C30 C 0.3812(8) 0.1486(8) 0.0685(4) 0.086(3) Uani 1 1 d D C .
C31 C 0.3549(5) 0.0921(7) 0.0324(3) 0.044(2) Uani 1 1 d . . .
H31 H 0.3109 0.1136 0.0117 0.053 Uiso 1 1 calc R . .
C32 C 0.3894(6) 0.0093(8) 0.0263(2) 0.046(2) Uani 1 1 d . . .
C33 C 0.4547(5) -0.0245(6) 0.0567(2) 0.0377(18) Uani 1 1 d . . .
H33 H 0.4787 -0.0795 0.0528 0.045 Uiso 1 1 calc R . .
C34 C 0.4856(5) 0.0206(5) 0.0926(2) 0.0301(15) Uani 1 1 d . . .
C36 C 0.3596(8) -0.0430(10) -0.0131(3) 0.070(4) Uani 1 1 d . . .
H36A H 0.3050 -0.0718 -0.0126 0.106 Uiso 1 1 calc R . .
H36B H 0.4029 -0.0868 -0.0155 0.106 Uiso 1 1 calc R . .
H36C H 0.3523 -0.0033 -0.0359 0.106 Uiso 1 1 calc R . .
C35 C 0.3321(7) 0.2305(8) 0.0852(3) 0.086(3) Uani 1 1 d D . .
H35A H 0.3001 0.2603 0.0610 0.103 Uiso 1 1 calc R A 1
H35B H 0.3782 0.2709 0.0975 0.103 Uiso 1 1 calc R A 1
C37 C 0.5576(5) -0.0159(6) 0.1252(3) 0.0366(17) Uani 1 1 d . . .
H37A H 0.6039 0.0268 0.1316 0.055 Uiso 1 1 calc R . .
H37B H 0.5798 -0.0696 0.1157 0.055 Uiso 1 1 calc R . .
H37C H 0.5350 -0.0284 0.1491 0.055 Uiso 1 1 calc R . .
C38 C 0.5033(5) 0.2175(5) 0.2360(2) 0.0293(15) Uani 1 1 d . . .
C39 C 0.4495(5) 0.2815(5) 0.2485(2) 0.0291(15) Uani 1 1 d . . .
C40 C 0.4528(5) 0.2887(5) 0.2906(2) 0.0316(16) Uani 1 1 d . . .
H40 H 0.4166 0.3296 0.2997 0.038 Uiso 1 1 calc R . .
C41 C 0.5082(5) 0.2371(6) 0.3189(2) 0.0342(17) Uani 1 1 d . . .
C42 C 0.5613(5) 0.1751(6) 0.3053(2) 0.0358(17) Uani 1 1 d . . .
H42 H 0.5975 0.1390 0.3240 0.043 Uiso 1 1 calc R . .
C44 C 0.3910(5) 0.3404(6) 0.2195(3) 0.0386(18) Uani 1 1 d . . .
H44A H 0.4163 0.3510 0.1962 0.058 Uiso 1 1 calc R . .
H44B H 0.3838 0.3956 0.2326 0.058 Uiso 1 1 calc R . .
H44C H 0.3350 0.3124 0.2110 0.058 Uiso 1 1 calc R . .
C43 C 0.5613(5) 0.1659(5) 0.2638(2) 0.0299(15) Uani 1 1 d . . .
C45 C 0.5108(7) 0.2491(7) 0.3644(3) 0.047(2) Uani 1 1 d . . .
H45A H 0.5376 0.1981 0.3790 0.071 Uiso 1 1 calc R . .
H45B H 0.4523 0.2556 0.3688 0.071 Uiso 1 1 calc R . .
H45C H 0.5442 0.3011 0.3740 0.071 Uiso 1 1 calc R . .
C46 C 0.6237(5) 0.1015(6) 0.2503(3) 0.0349(16) Uani 1 1 d . . .
H46A H 0.5973 0.0775 0.2242 0.052 Uiso 1 1 calc R . .
H46B H 0.6366 0.0542 0.2698 0.052 Uiso 1 1 calc R . .
H46C H 0.6769 0.1317 0.2485 0.052 Uiso 1 1 calc R . .
C47 C 0.3106(4) 0.5745(5) -0.06326(19) 0.0218(13) Uani 1 1 d . . .
C48 C 0.3572(4) 0.5434(5) -0.0924(2) 0.0253(14) Uani 1 1 d . . .
H48 H 0.3262 0.5184 -0.1164 0.030 Uiso 1 1 calc R . .
C49 C 0.4483(4) 0.5491(5) -0.0864(2) 0.0254(14) Uani 1 1 d . . .
C50 C 0.4963(4) 0.5863(5) -0.0513(2) 0.0260(14) Uani 1 1 d . . .
H50 H 0.5571 0.5889 -0.0471 0.031 Uiso 1 1 calc R . .
C51 C 0.4529(4) 0.6200(5) -0.0224(2) 0.0266(14) Uani 1 1 d . . .
C52 C 0.3610(4) 0.6133(5) -0.0286(2) 0.0261(14) Uani 1 1 d . . .
H52 H 0.3330 0.6358 -0.0089 0.031 Uiso 1 1 calc R . .
C53 C 0.4954(5) 0.5173(6) -0.1184(2) 0.0344(17) Uani 1 1 d . . .
C54 C 0.5039(5) 0.6677(6) 0.0138(2) 0.0330(16) Uani 1 1 d . . .
C55 C 0.1761(4) 0.6553(5) -0.10524(19) 0.0225(13) Uani 1 1 d . . .
C56 C 0.1619(4) 0.6440(5) -0.1477(2) 0.0259(14) Uani 1 1 d . . .
H56 H 0.1629 0.5872 -0.1583 0.031 Uiso 1 1 calc R . .
C57 C 0.1465(5) 0.7163(6) -0.1743(2) 0.0319(16) Uani 1 1 d . . .
C58 C 0.1447(5) 0.8027(6) -0.1601(2) 0.0333(16) Uani 1 1 d . . .
H58 H 0.1351 0.8506 -0.1779 0.040 Uiso 1 1 calc R . .
C59 C 0.1576(5) 0.8148(5) -0.1182(2) 0.0280(15) Uani 1 1 d . . .
C60 C 0.1735(4) 0.7427(5) -0.0915(2) 0.0254(14) Uani 1 1 d . . .
H60 H 0.1827 0.7532 -0.0636 0.030 Uiso 1 1 calc R . .
C61 C 0.1269(6) 0.7011(7) -0.2195(2) 0.0411(19) Uani 1 1 d . . .
C62 C 0.1540(5) 0.9077(6) -0.1031(3) 0.0389(18) Uani 1 1 d . . .
C63 C 0.1655(4) 0.4780(5) -0.09419(19) 0.0225(13) Uani 1 1 d . . .
C64 C 0.0810(5) 0.4719(5) -0.1176(2) 0.0273(15) Uani 1 1 d . . .
H64 H 0.0473 0.5231 -0.1226 0.033 Uiso 1 1 calc R . .
C65 C 0.0449(4) 0.3919(5) -0.1341(2) 0.0277(14) Uani 1 1 d . . .
C66 C 0.0920(5) 0.3138(6) -0.1257(2) 0.0302(15) Uani 1 1 d . . .
H66 H 0.0682 0.2601 -0.1362 0.036 Uiso 1 1 calc R . .
C67 C 0.1758(5) 0.3174(5) -0.1012(2) 0.0298(15) Uani 1 1 d . . .
C68 C 0.2109(5) 0.3983(5) -0.0860(2) 0.0260(14) Uani 1 1 d . . .
H68 H 0.2668 0.3993 -0.0697 0.031 Uiso 1 1 calc R . .
C69 C -0.0457(5) 0.3880(7) -0.1599(2) 0.0386(18) Uani 1 1 d . . .
C70 C 0.2268(6) 0.2339(6) -0.0898(3) 0.0383(18) Uani 1 1 d . . .
C71 C 0.1609(4) 0.5830(5) -0.0328(2) 0.0243(14) Uani 1 1 d . . .
C72 C 0.1949(4) 0.5348(5) 0.0026(2) 0.0249(14) Uani 1 1 d . . .
H72 H 0.2443 0.4999 0.0033 0.030 Uiso 1 1 calc R . .
C73 C 0.1571(5) 0.5371(6) 0.0369(2) 0.0308(16) Uani 1 1 d . . .
C74 C 0.0828(5) 0.5901(6) 0.0368(2) 0.0333(17) Uani 1 1 d . . .
H74 H 0.0583 0.5939 0.0598 0.040 Uiso 1 1 calc R . .
C75 C 0.0474(5) 0.6359(6) 0.0020(2) 0.0295(15) Uani 1 1 d . B .
C76 C 0.0851(4) 0.6311(5) -0.0321(2) 0.0274(15) Uani 1 1 d . . .
H76 H 0.0584 0.6615 -0.0555 0.033 Uiso 1 1 calc R . .
C77 C 0.1978(6) 0.4890(6) 0.0747(3) 0.0399(19) Uani 1 1 d . . .
C78 C -0.0299(5) 0.6951(7) 0.0018(3) 0.0394(19) Uani 1 1 d . . .
B1A B 0.2031(5) 0.5730(5) -0.0736(2) 0.0221(15) Uani 1 1 d . . .
N1 N 0.1668(4) -0.0107(4) 0.16328(17) 0.0264(12) Uani 1 1 d . . .
N2 N 0.1634(4) 0.0941(4) 0.20587(18) 0.0258(12) Uani 1 1 d . . .
N3 N 0.4848(4) 0.1546(4) 0.13317(18) 0.0266(12) Uani 1 1 d . . .
N4 N 0.5044(4) 0.2073(4) 0.19325(18) 0.0270(12) Uani 1 1 d . . .
F1 F 0.1481(4) 0.9122(4) -0.06407(16) 0.0508(13) Uani 1 1 d . . .
F2 F 0.0875(4) 0.9538(5) -0.1241(2) 0.0693(19) Uani 1 1 d . . .
F3 F 0.2273(4) 0.9538(4) -0.10538(18) 0.0528(13) Uani 1 1 d . . .
F4 F 0.1627(3) 0.6248(3) -0.22968(13) 0.0381(10) Uani 1 1 d . . .
F5 F 0.0417(3) 0.6959(6) -0.23464(14) 0.0624(19) Uani 1 1 d . . .
F6 F 0.1579(4) 0.7662(4) -0.23982(14) 0.0514(14) Uani 1 1 d . . .
F7 F 0.5644(3) 0.4680(4) -0.10339(18) 0.0531(14) Uani 1 1 d . . .
F8 F 0.4475(3) 0.4731(5) -0.14783(18) 0.067(2) Uani 1 1 d . . .
F9 F 0.5300(5) 0.5867(4) -0.1349(2) 0.0660(19) Uani 1 1 d . . .
F10 F 0.5050(6) 0.7527(5) 0.0083(2) 0.083(2) Uani 1 1 d . . .
F11 F 0.5861(4) 0.6406(6) 0.0233(2) 0.081(3) Uani 1 1 d . . .
F12 F 0.4716(4) 0.6547(6) 0.04627(16) 0.078(2) Uani 1 1 d . . .
F13 F 0.3056(3) 0.2373(4) -0.09964(19) 0.0543(14) Uani 1 1 d . . .
F14 F 0.2421(5) 0.2187(5) -0.05001(19) 0.0658(18) Uani 1 1 d . . .
F15 F 0.1880(4) 0.1625(4) -0.1087(2) 0.072(2) Uani 1 1 d . . .
F16 F -0.1033(3) 0.3550(5) -0.13946(16) 0.0548(16) Uani 1 1 d . . .
F17 F -0.0496(3) 0.3361(5) -0.19217(14) 0.0502(14) Uani 1 1 d . . .
F18 F -0.0750(4) 0.4671(4) -0.1739(2) 0.072(2) Uani 1 1 d . . .
F19 F 0.1384(4) 0.4501(5) 0.09276(17) 0.0552(15) Uani 1 1 d . . .
F20 F 0.2442(4) 0.5431(5) 0.10321(14) 0.0523(14) Uani 1 1 d . . .
F21 F 0.2540(4) 0.4252(4) 0.06842(15) 0.0480(13) Uani 1 1 d . . .
F22 F -0.0953(8) 0.6521(8) 0.0149(6) 0.065(5) Uani 0.50 1 d P B 1
F23 F -0.0099(10) 0.7616(13) 0.0282(6) 0.086(4) Uani 0.50 1 d P B 1
F24 F -0.0645(12) 0.7325(13) -0.0333(7) 0.081(4) Uani 0.50 1 d P B 1
I1 I 0.40764(3) -0.01319(4) 0.218118(16) 0.03598(13) Uani 1 1 d . C .
I2 I 0.26123(4) 0.22675(4) 0.11816(2) 0.0316(2) Uani 0.798(3) 1 d P C 1
Pt1 Pt 0.329410(18) 0.10964(2) 0.171274(8) 0.02178(8) Uani 1 1 d . . .
F22A F -0.0908(8) 0.6837(12) -0.0329(5) 0.071(5) Uani 0.50 1 d P B 2
F23A F -0.0654(12) 0.6861(15) 0.0323(6) 0.086(4) Uani 0.50 1 d P B 2
F24A F -0.0096(10) 0.7785(12) -0.0012(6) 0.081(4) Uani 0.50 1 d P B 2
I2A I 0.2313(2) 0.2408(2) 0.13199(10) 0.0378(10) Uiso 0.202(3) 1 d PD C 2

loop_
_atom_site_aniso_label
_atom_site_aniso_U_11
_atom_site_aniso_U_22
_atom_site_aniso_U_33
_atom_site_aniso_U_23
_atom_site_aniso_U_13
_atom_site_aniso_U_12
C1 0.017(3) 0.028(4) 0.024(3) 0.003(3) -0.001(2) 0.001(3)
C2 0.020(3) 0.031(4) 0.027(3) 0.006(3) 0.004(3) 0.003(3)
C3 0.023(3) 0.032(4) 0.032(4) -0.004(3) 0.006(3) 0.000(3)
C4 0.023(3) 0.035(4) 0.037(4) 0.007(3) 0.008(3) -0.005(3)
C5 0.030(4) 0.043(5) 0.038(4) -0.008(4) 0.015(3) 0.000(3)
C6 0.024(3) 0.026(4) 0.034(4) -0.003(3) 0.010(3) -0.006(3)
C7 0.028(3) 0.039(4) 0.026(3) -0.004(3) 0.008(3) -0.004(3)
C8 0.034(4) 0.028(4) 0.047(4) -0.003(3) 0.016(3) 0.000(3)
C9 0.028(4) 0.037(5) 0.049(5) -0.011(4) 0.015(3) -0.004(3)
C10 0.035(4) 0.044(5) 0.034(4) -0.014(4) 0.005(3) -0.003(4)
C11 0.031(4) 0.037(4) 0.029(4) -0.008(3) 0.001(3) 0.007(3)
C12 0.062(5) 0.034(5) 0.035(4) 0.008(4) 0.006(4) 0.003(4)
C13 0.039(5) 0.053(6) 0.069(7) -0.024(5) 0.008(4) -0.005(4)
C14 0.056(5) 0.042(5) 0.036(4) -0.002(4) -0.009(4) 0.005(4)
C15 0.023(3) 0.028(4) 0.026(3) -0.002(3) 0.006(3) -0.003(3)
C16 0.033(4) 0.033(4) 0.024(3) 0.000(3) 0.001(3) 0.000(3)
C17 0.044(4) 0.057(6) 0.022(3) -0.001(4) 0.004(3) -0.011(4)
C18 0.043(4) 0.034(4) 0.035(4) -0.014(3) 0.016(3) -0.010(4)
C19 0.032(4) 0.026(4) 0.035(4) -0.004(3) 0.007(3) 0.000(3)
C20 0.029(4) 0.035(4) 0.028(4) -0.006(3) 0.008(3) -0.005(3)
C21 0.053(5) 0.043(5) 0.031(4) 0.011(4) -0.009(4) -0.006(4)
C22 0.069(6) 0.048(6) 0.043(5) -0.019(4) 0.023(5) -0.006(5)
C23 0.034(4) 0.026(4) 0.033(4) -0.002(3) 0.007(3) 0.000(3)
C24 0.024(3) 0.021(3) 0.034(4) -0.001(3) 0.010(3) -0.003(3)
C25 0.030(3) 0.024(4) 0.032(4) -0.002(3) 0.012(3) -0.003(3)
C26 0.032(4) 0.031(4) 0.033(4) -0.001(3) 0.017(3) 0.000(3)
C27 0.039(4) 0.021(4) 0.035(4) -0.001(3) 0.017(3) -0.002(3)
C28 0.036(4) 0.038(5) 0.041(4) -0.009(3) 0.018(3) -0.018(3)
C29 0.029(3) 0.021(3) 0.024(3) 0.003(3) 0.007(3) -0.006(3)
C30 0.078(6) 0.054(5) 0.097(7) 0.016(5) -0.049(5) -0.012(4)
C31 0.028(4) 0.066(7) 0.033(4) 0.015(4) -0.007(3) -0.012(4)
C32 0.045(5) 0.076(7) 0.019(3) 0.001(4) 0.010(3) -0.027(5)
C33 0.040(4) 0.042(5) 0.031(4) -0.005(3) 0.009(3) -0.011(4)
C34 0.032(4) 0.032(4) 0.026(3) -0.001(3) 0.006(3) -0.007(3)
C36 0.071(7) 0.102(11) 0.037(5) -0.014(6) 0.008(5) -0.046(7)
C35 0.078(6) 0.054(5) 0.097(7) 0.016(5) -0.049(5) -0.012(4)
C37 0.039(4) 0.031(4) 0.038(4) 0.004(3) 0.005(3) -0.003(3)
C38 0.040(4) 0.029(4) 0.023(3) -0.003(3) 0.014(3) -0.012(3)
C39 0.031(4) 0.029(4) 0.030(4) -0.002(3) 0.013(3) -0.008(3)
C40 0.041(4) 0.019(3) 0.037(4) -0.011(3) 0.014(3) -0.014(3)
C41 0.047(4) 0.029(4) 0.030(4) -0.004(3) 0.016(3) -0.013(3)
C42 0.041(4) 0.034(4) 0.036(4) -0.001(3) 0.017(3) -0.008(3)
C44 0.037(4) 0.037(5) 0.042(4) -0.013(4) 0.009(3) -0.004(3)
C43 0.032(4) 0.026(4) 0.035(4) -0.003(3) 0.012(3) -0.012(3)
C45 0.067(6) 0.045(5) 0.036(4) 0.001(4) 0.024(4) 0.003(5)
C46 0.035(4) 0.028(4) 0.042(4) 0.000(3) 0.007(3) 0.001(3)
C47 0.024(3) 0.022(3) 0.020(3) 0.002(2) 0.005(2) -0.001(3)
C48 0.026(3) 0.028(4) 0.023(3) -0.001(3) 0.007(3) -0.002(3)
C49 0.025(3) 0.023(3) 0.030(3) 0.000(3) 0.011(3) 0.007(3)
C50 0.017(3) 0.029(4) 0.031(3) 0.004(3) 0.003(3) -0.004(3)
C51 0.027(3) 0.027(4) 0.026(3) 0.006(3) 0.004(3) -0.003(3)
C52 0.025(3) 0.027(4) 0.027(3) 0.003(3) 0.007(3) 0.000(3)
C53 0.032(4) 0.036(4) 0.037(4) -0.009(3) 0.012(3) 0.000(3)
C54 0.025(3) 0.043(5) 0.026(3) 0.002(3) -0.004(3) -0.001(3)
C55 0.018(3) 0.032(4) 0.016(3) -0.001(3) 0.000(2) 0.002(3)
C56 0.022(3) 0.029(4) 0.026(3) -0.005(3) 0.003(3) -0.001(3)
C57 0.028(3) 0.044(5) 0.024(3) 0.005(3) 0.006(3) -0.003(3)
C58 0.033(4) 0.031(4) 0.031(4) 0.010(3) -0.002(3) 0.000(3)
C59 0.029(3) 0.027(4) 0.027(3) 0.003(3) 0.002(3) -0.001(3)
C60 0.028(3) 0.028(4) 0.021(3) 0.001(3) 0.005(3) -0.005(3)
C61 0.044(5) 0.052(6) 0.023(4) 0.006(4) -0.002(3) -0.001(4)
C62 0.038(4) 0.033(5) 0.043(4) 0.002(4) 0.002(3) 0.001(3)
C63 0.021(3) 0.029(4) 0.019(3) -0.001(3) 0.007(2) -0.004(3)
C64 0.033(4) 0.031(4) 0.019(3) 0.001(3) 0.008(3) -0.002(3)
C65 0.027(3) 0.032(4) 0.022(3) 0.001(3) 0.000(3) -0.005(3)
C66 0.029(3) 0.033(4) 0.027(3) -0.006(3) 0.001(3) -0.011(3)
C67 0.032(4) 0.030(4) 0.028(3) -0.001(3) 0.007(3) -0.001(3)
C68 0.028(3) 0.028(4) 0.022(3) -0.001(3) 0.006(3) -0.004(3)
C69 0.038(4) 0.047(5) 0.029(4) 0.006(4) 0.002(3) -0.010(4)
C70 0.045(4) 0.025(4) 0.044(4) -0.002(3) 0.006(4) -0.004(3)
C71 0.027(3) 0.028(4) 0.019(3) 0.000(3) 0.007(3) -0.007(3)
C72 0.028(3) 0.027(4) 0.021(3) 0.000(3) 0.008(3) -0.001(3)
C73 0.034(4) 0.032(4) 0.029(4) 0.004(3) 0.014(3) -0.002(3)
C74 0.036(4) 0.041(5) 0.027(3) 0.008(3) 0.014(3) 0.003(3)
C75 0.025(3) 0.036(4) 0.028(3) -0.002(3) 0.007(3) -0.004(3)
C76 0.026(3) 0.031(4) 0.026(3) 0.003(3) 0.005(3) -0.004(3)
C77 0.049(5) 0.043(5) 0.032(4) 0.012(4) 0.019(4) 0.006(4)
C78 0.038(4) 0.047(5) 0.038(4) 0.010(4) 0.019(3) 0.010(4)
B1A 0.024(4) 0.025(4) 0.018(3) -0.004(3) 0.007(3) -0.005(3)
N1 0.027(3) 0.029(3) 0.022(3) 0.001(2) 0.003(2) -0.004(2)
N2 0.023(3) 0.027(3) 0.028(3) -0.005(2) 0.009(2) 0.001(2)
N3 0.032(3) 0.026(3) 0.026(3) -0.002(2) 0.014(2) -0.007(2)
N4 0.030(3) 0.028(3) 0.026(3) -0.002(2) 0.015(2) -0.006(2)
F1 0.071(3) 0.044(3) 0.040(3) -0.005(2) 0.019(3) 0.003(3)
F2 0.068(4) 0.047(4) 0.074(4) -0.008(3) -0.028(3) 0.022(3)
F3 0.067(3) 0.037(3) 0.056(3) -0.006(3) 0.015(3) -0.016(3)
F4 0.054(3) 0.037(3) 0.023(2) 0.0005(18) 0.0083(19) 0.001(2)
F5 0.039(3) 0.120(6) 0.023(2) -0.013(3) -0.005(2) 0.007(3)
F6 0.079(4) 0.051(3) 0.026(2) 0.013(2) 0.016(2) 0.010(3)
F7 0.044(3) 0.053(4) 0.067(4) -0.005(3) 0.023(3) 0.017(3)
F8 0.041(3) 0.107(6) 0.057(3) -0.044(4) 0.019(3) -0.007(3)
F9 0.094(4) 0.046(3) 0.077(4) 0.008(3) 0.064(4) 0.001(3)
F10 0.132(6) 0.037(4) 0.059(4) -0.007(3) -0.032(4) -0.022(4)
F11 0.043(3) 0.109(7) 0.077(4) -0.050(4) -0.020(3) 0.020(4)
F12 0.071(4) 0.135(8) 0.026(3) -0.021(3) 0.002(3) -0.037(4)
F13 0.046(3) 0.043(3) 0.076(4) 0.005(3) 0.017(3) 0.015(2)
F14 0.090(4) 0.056(4) 0.051(3) 0.027(3) 0.015(3) 0.026(3)
F15 0.065(4) 0.030(3) 0.107(5) -0.013(3) -0.017(4) -0.001(3)
F16 0.030(2) 0.092(5) 0.041(3) -0.006(3) 0.006(2) -0.018(3)
F17 0.042(3) 0.076(4) 0.028(2) -0.011(2) -0.003(2) -0.014(3)
F18 0.049(3) 0.044(4) 0.098(5) 0.011(3) -0.045(3) -0.008(3)
F19 0.056(3) 0.065(4) 0.050(3) 0.027(3) 0.021(3) -0.004(3)
F20 0.060(3) 0.068(4) 0.026(2) 0.003(2) 0.002(2) 0.012(3)
F21 0.064(3) 0.045(3) 0.039(3) 0.020(2) 0.020(2) 0.017(3)
F22 0.033(6) 0.037(7) 0.141(15) -0.009(8) 0.055(8) -0.002(5)
F23 0.073(8) 0.087(10) 0.103(9) -0.007(8) 0.031(7) 0.035(6)
F24 0.063(7) 0.074(9) 0.115(10) -0.003(8) 0.034(6) 0.027(6)
I1 0.0275(2) 0.0337(3) 0.0451(3) 0.0159(2) 0.00359(19) -0.00204(19)
I2 0.0256(3) 0.0363(4) 0.0354(4) 0.0169(3) 0.0120(3) 0.0060(2)
Pt1 0.02429(14) 0.02214(14) 0.01916(13) 0.00143(10) 0.00505(9) -0.00222(11)
F22A 0.037(7) 0.079(11) 0.082(9) -0.025(9) -0.023(6) 0.027(7)
F23A 0.073(8) 0.087(10) 0.103(9) -0.007(8) 0.031(7) 0.035(6)
F24A 0.063(7) 0.074(9) 0.115(10) -0.003(8) 0.034(6) 0.027(6)

loop_
_atom_type_symbol
_atom_type_description
_atom_type_scat_dispersion_real
_atom_type_scat_dispersion_imag
_atom_type_scat_source
C C 0.0181 0.0091 'International Tables Vol C Tables 4.2.6.8 and 6.1.1.4'
H H 0.0000 0.0000 'International Tables Vol C Tables 4.2.6.8 and 6.1.1.4'
B B 0.0090 0.0039 'International Tables Vol C Tables 4.2.6.8 and 6.1.1.4'
N N 0.0311 0.0180 'International Tables Vol C Tables 4.2.6.8 and 6.1.1.4'
F F 0.0727 0.0534 'International Tables Vol C Tables 4.2.6.8 and 6.1.1.4'
I I -0.3257 6.8362 'International Tables Vol C Tables 4.2.6.8 and 6.1.1.4'
Pt Pt -4.5932 6.9264 'International Tables Vol C Tables 4.2.6.8 and 6.1.1.4'

loop_
_geom_angle_atom_site_label_1
_geom_angle_atom_site_label_2
_geom_angle_atom_site_label_3
_geom_angle
N1 C1 N2 104.4(6)
N1 C1 Pt1 130.2(5)
N2 C1 Pt1 125.1(5)
C3 C2 N1 105.1(6)
C3 C2 C4 132.8(6)
N1 C2 C4 122.2(6)
C2 C3 N2 107.4(6)
C2 C3 C5 130.0(7)
N2 C3 C5 122.6(7)
C2 C4 H4A 109.5
C2 C4 H4B 109.5
H4A C4 H4B 109.5
C2 C4 H4C 109.5
H4A C4 H4C 109.5
H4B C4 H4C 109.5
C3 C5 H5A 109.5
C3 C5 H5B 109.5
H5A C5 H5B 109.5
C3 C5 H5C 109.5
H5A C5 H5C 109.5
H5B C5 H5C 109.5
C11 C6 C7 120.3(7)
C11 C6 N2 120.6(7)
C7 C6 N2 118.9(7)
C8 C7 C6 119.8(7)
C8 C7 C12 117.9(8)
C6 C7 C12 122.1(8)
C7 C8 C9 120.1(8)
C7 C8 H8 119.9
C9 C8 H8 119.9
C10 C9 C8 118.7(8)
C10 C9 C13 121.5(9)
C8 C9 C13 119.8(9)
C9 C10 C11 122.8(8)
C9 C10 H10 118.6
C11 C10 H10 118.6
C10 C11 C6 118.3(8)
C10 C11 C14 119.5(7)
C6 C11 C14 122.2(8)
C7 C12 H12A 109.5
C7 C12 H12B 109.5
H12A C12 H12B 109.5
C7 C12 H12C 109.5
H12A C12 H12C 109.5
H12B C12 H12C 109.5
C9 C13 H13A 109.5
C9 C13 H13B 109.5
H13A C13 H13B 109.5
C9 C13 H13C 109.5
H13A C13 H13C 109.5
H13B C13 H13C 109.5
C11 C14 H14A 109.5
C11 C14 H14B 109.5
H14A C14 H14B 109.5
C11 C14 H14C 109.5
H14A C14 H14C 109.5
H14B C14 H14C 109.5
C20 C15 C16 121.6(7)
C20 C15 N1 118.8(6)
C16 C15 N1 119.5(7)
C17 C16 C15 117.3(8)
C17 C16 C21 120.7(7)
C15 C16 C21 121.9(7)
C18 C17 C16 123.3(7)
C18 C17 H17 118.4
C16 C17 H17 118.4
C17 C18 C19 118.5(7)
C17 C18 C22 122.5(8)
C19 C18 C22 119.0(9)
C18 C19 C20 121.5(8)
C18 C19 H19 119.3
C20 C19 H19 119.3
C15 C20 C19 117.6(7)
C15 C20 C23 123.2(7)
C19 C20 C23 119.2(7)
C16 C21 H21A 109.5
C16 C21 H21B 109.5
H21A C21 H21B 109.5
C16 C21 H21C 109.5
H21A C21 H21C 109.5
H21B C21 H21C 109.5
C18 C22 H22A 109.5
C18 C22 H22B 109.5
H22A C22 H22B 109.5
C18 C22 H22C 109.5
H22A C22 H22C 109.5
H22B C22 H22C 109.5
C20 C23 H23A 109.5
C20 C23 H23B 109.5
H23A C23 H23B 109.5
C20 C23 H23C 109.5
H23A C23 H23C 109.5
H23B C23 H23C 109.5
N4 C24 N3 104.6(6)
N4 C24 Pt1 129.9(5)
N3 C24 Pt1 125.0(5)
C26 C25 N3 105.1(6)
C26 C25 C27 133.0(7)
N3 C25 C27 121.8(6)
C25 C26 N4 106.9(7)
C25 C26 C28 131.0(6)
N4 C26 C28 121.9(6)
C25 C27 H27A 109.5
C25 C27 H27B 109.5
H27A C27 H27B 109.5
C25 C27 H27C 109.5
H27A C27 H27C 109.5
H27B C27 H27C 109.5
C26 C28 H28A 109.5
C26 C28 H28B 109.5
H28A C28 H28B 109.5
C26 C28 H28C 109.5
H28A C28 H28C 109.5
H28B C28 H28C 109.5
C34 C29 N3 118.8(6)
C34 C29 C30 127.2(8)
N3 C29 C30 114.0(7)
C29 C30 C31 108.6(9)
C29 C30 C35 117.9(10)
C31 C30 C35 131.1(10)
C32 C31 C30 126.2(8)
C32 C31 H31 116.9
C30 C31 H31 116.9
C33 C32 C31 118.2(8)
C33 C32 C36 119.6(11)
C31 C32 C36 122.2(10)
C34 C33 C32 122.2(9)
C34 C33 H33 118.9
C32 C33 H33 118.9
C33 C34 C29 117.7(7)
C33 C34 C37 122.0(8)
C29 C34 C37 120.3(7)
C32 C36 H36A 109.5
C32 C36 H36B 109.5
H36A C36 H36B 109.5
C32 C36 H36C 109.5
H36A C36 H36C 109.5
H36B C36 H36C 109.5
C30 C35 I2 127.8(10)
C30 C35 I2A 133.3(9)
I2 C35 I2A 5.54(15)
C30 C35 H35A 105.4
I2 C35 H35A 105.4
I2A C35 H35A 102.7
C30 C35 H35B 105.4
I2 C35 H35B 105.4
I2A C35 H35B 101.8
H35A C35 H35B 106.0
C34 C37 H37A 109.5
C34 C37 H37B 109.5
H37A C37 H37B 109.5
C34 C37 H37C 109.5
H37A C37 H37C 109.5
H37B C37 H37C 109.5
C43 C38 C39 122.1(7)
C43 C38 N4 117.7(7)
C39 C38 N4 120.1(7)
C38 C39 C40 117.0(7)
C38 C39 C44 122.8(7)
C40 C39 C44 120.2(7)
C41 C40 C39 122.2(7)
C41 C40 H40 118.9
C39 C40 H40 118.9
C40 C41 C42 119.0(7)
C40 C41 C45 120.2(8)
C42 C41 C45 120.8(8)
C41 C42 C43 121.0(8)
C41 C42 H42 119.5
C43 C42 H42 119.5
C39 C44 H44A 109.5
C39 C44 H44B 109.5
H44A C44 H44B 109.5
C39 C44 H44C 109.5
H44A C44 H44C 109.5
H44B C44 H44C 109.5
C38 C43 C42 118.5(7)
C38 C43 C46 121.9(7)
C42 C43 C46 119.5(8)
C41 C45 H45A 109.5
C41 C45 H45B 109.5
H45A C45 H45B 109.5
C41 C45 H45C 109.5
H45A C45 H45C 109.5
H45B C45 H45C 109.5
C43 C46 H46A 109.5
C43 C46 H46B 109.5
H46A C46 H46B 109.5
C43 C46 H46C 109.5
H46A C46 H46C 109.5
H46B C46 H46C 109.5
C52 C47 C48 115.7(6)
C52 C47 B1A 124.1(6)
C48 C47 B1A 119.8(6)
C49 C48 C47 122.1(7)
C49 C48 H48 118.9
C47 C48 H48 118.9
C50 C49 C48 120.6(6)
C50 C49 C53 118.7(6)
C48 C49 C53 120.7(7)
C49 C50 C51 119.2(6)
C49 C50 H50 120.4
C51 C50 H50 120.4
C50 C51 C52 119.8(7)
C50 C51 C54 119.3(6)
C52 C51 C54 120.8(7)
C47 C52 C51 122.6(6)
C47 C52 H52 118.7
C51 C52 H52 118.7
F8 C53 F7 107.4(7)
F8 C53 F9 107.7(8)
F7 C53 F9 103.3(6)
F8 C53 C49 114.8(6)
F7 C53 C49 112.8(7)
F9 C53 C49 110.0(7)
F10 C54 F12 106.5(8)
F10 C54 F11 107.4(8)
F12 C54 F11 105.9(7)
F10 C54 C51 112.6(7)
F12 C54 C51 111.9(7)
F11 C54 C51 112.1(7)
C60 C55 C56 116.0(7)
C60 C55 B1A 121.6(6)
C56 C55 B1A 122.2(6)
C57 C56 C55 121.5(7)
C57 C56 H56 119.2
C55 C56 H56 119.2
C58 C57 C56 121.7(7)
C58 C57 C61 118.4(8)
C56 C57 C61 119.8(8)
C57 C58 C59 117.5(7)
C57 C58 H58 121.3
C59 C58 H58 121.3
C58 C59 C60 121.0(7)
C58 C59 C62 117.3(7)
C60 C59 C62 121.7(7)
C59 C60 C55 122.3(6)
C59 C60 H60 118.8
C55 C60 H60 118.8
F5 C61 F6 106.7(7)
F5 C61 F4 106.7(8)
F6 C61 F4 106.5(7)
F5 C61 C57 112.1(7)
F6 C61 C57 112.4(8)
F4 C61 C57 112.1(7)
F2 C62 F1 106.9(7)
F2 C62 F3 106.1(8)
F1 C62 F3 105.0(7)
F2 C62 C59 113.0(7)
F1 C62 C59 113.4(7)
F3 C62 C59 111.8(7)
C68 C63 C64 116.0(7)
C68 C63 B1A 123.0(6)
C64 C63 B1A 120.6(7)
C63 C64 C65 122.6(7)
C63 C64 H64 118.7
C65 C64 H64 118.7
C66 C65 C64 120.0(7)
C66 C65 C69 118.8(7)
C64 C65 C69 121.2(8)
C65 C66 C67 118.7(7)
C65 C66 H66 120.6
C67 C66 H66 120.6
C68 C67 C66 120.1(8)
C68 C67 C70 119.7(7)
C66 C67 C70 120.2(8)
C67 C68 C63 122.5(7)
C67 C68 H68 118.7
C63 C68 H68 118.7
F17 C69 F18 106.6(7)
F17 C69 F16 106.0(7)
F18 C69 F16 107.2(8)
F17 C69 C65 112.0(7)
F18 C69 C65 112.7(8)
F16 C69 C65 111.9(6)
F14 C70 F15 108.0(8)
F14 C70 F13 105.6(7)
F15 C70 F13 105.3(7)
F14 C70 C67 112.2(7)
F15 C70 C67 113.2(7)
F13 C70 C67 111.9(7)
C76 C71 C72 115.6(6)
C76 C71 B1A 123.2(6)
C72 C71 B1A 120.8(6)
C73 C72 C71 122.3(7)
C73 C72 H72 118.9
C71 C72 H72 118.9
C72 C73 C74 120.0(7)
C72 C73 C77 120.7(7)
C74 C73 C77 119.2(6)
C75 C74 C73 118.4(6)
C75 C74 H74 120.8
C73 C74 H74 120.8
C74 C75 C76 120.6(7)
C74 C75 C78 119.2(6)
C76 C75 C78 120.1(7)
C75 C76 C71 123.0(7)
C75 C76 H76 118.5
C71 C76 H76 118.5
F19 C77 F21 106.9(7)
F19 C77 F20 105.2(7)
F21 C77 F20 105.7(7)
F19 C77 C73 112.6(7)
F21 C77 C73 113.3(6)
F20 C77 C73 112.5(8)
F23A C78 F24A 108.5(14)
F23A C78 F24 126.9(12)
F24A C78 F24 65.3(13)
F23A C78 F23 67.9(13)
F24A C78 F23 45.4(11)
F24 C78 F23 105.6(14)
F23A C78 F22A 109.4(13)
F24A C78 F22A 101.3(13)
F24 C78 F22A 36.8(10)
F23 C78 F22A 133.9(12)
F23A C78 F22 37.3(10)
F24A C78 F22 134.0(10)
F24 C78 F22 107.2(13)
F23 C78 F22 103.5(11)
F22A C78 F22 77.0(12)
F23A C78 C75 114.6(11)
F24A C78 C75 111.5(9)
F24 C78 C75 116.2(9)
F23 C78 C75 111.5(9)
F22A C78 C75 110.6(9)
F22 C78 C75 111.8(9)
C55 B1A C47 104.2(5)
C55 B1A C71 112.2(6)
C47 B1A C71 112.8(5)
C55 B1A C63 111.6(6)
C47 B1A C63 111.2(6)
C71 B1A C63 105.0(5)
C1 N1 C2 112.0(6)
C1 N1 C15 125.6(6)
C2 N1 C15 122.3(6)
C1 N2 C3 111.0(6)
C1 N2 C6 124.9(6)
C3 N2 C6 123.8(5)
C24 N3 C25 111.4(6)
C24 N3 C29 125.0(6)
C25 N3 C29 123.6(5)
C24 N4 C26 111.9(6)
C24 N4 C38 125.2(6)
C26 N4 C38 122.5(6)
C35 I2 Pt1 103.8(4)
C24 Pt1 C1 176.5(3)
C24 Pt1 I1 88.3(2)
C1 Pt1 I1 89.44(19)
C24 Pt1 I2 87.9(2)
C1 Pt1 I2 94.56(19)
I1 Pt1 I2 173.33(2)
C24 Pt1 I2A 98.2(2)
C1 Pt1 I2A 83.7(2)
I1 Pt1 I2A 170.29(9)
I2 Pt1 I2A 16.33(8)
C35 I2A Pt1 83.7(3)

loop_
_geom_bond_atom_site_label_1
_geom_bond_atom_site_label_2
_geom_bond_distance
C1 N1 1.333(10)
C1 N2 1.373(9)
C1 Pt1 2.054(6)
C2 C3 1.358(11)
C2 N1 1.413(9)
C2 C4 1.484(11)
C3 N2 1.378(10)
C3 C5 1.497(9)
C4 H4A 0.9600
C4 H4B 0.9600
C4 H4C 0.9600
C5 H5A 0.9600
C5 H5B 0.9600
C5 H5C 0.9600
C6 C11 1.399(11)
C6 C7 1.399(12)
C6 N2 1.437(10)
C7 C8 1.393(12)
C7 C12 1.534(11)
C8 C9 1.408(12)
C8 H8 0.9300
C9 C10 1.368(14)
C9 C13 1.505(13)
C10 C11 1.392(12)
C10 H10 0.9300
C11 C14 1.500(13)
C12 H12A 0.9600
C12 H12B 0.9600
C12 H12C 0.9600
C13 H13A 0.9600
C13 H13B 0.9600
C13 H13C 0.9600
C14 H14A 0.9600
C14 H14B 0.9600
C14 H14C 0.9600
C15 C20 1.398(12)
C15 C16 1.404(10)
C15 N1 1.445(9)
C16 C17 1.393(12)
C16 C21 1.514(12)
C17 C18 1.357(14)
C17 H17 0.9300
C18 C19 1.396(12)
C18 C22 1.510(11)
C19 C20 1.405(10)
C19 H19 0.9300
C20 C23 1.506(10)
C21 H21A 0.9600
C21 H21B 0.9600
C21 H21C 0.9600
C22 H22A 0.9600
C22 H22B 0.9600
C22 H22C 0.9600
C23 H23A 0.9600
C23 H23B 0.9600
C23 H23C 0.9600
C24 N4 1.319(10)
C24 N3 1.372(8)
C24 Pt1 2.040(6)
C25 C26 1.353(11)
C25 N3 1.407(9)
C25 C27 1.472(9)
C26 N4 1.409(9)
C26 C28 1.488(11)
C27 H27A 0.9600
C27 H27B 0.9600
C27 H27C 0.9600
C28 H28A 0.9600
C28 H28B 0.9600
C28 H28C 0.9600
C29 C34 1.394(11)
C29 N3 1.441(9)
C29 C30 1.452(13)
C30 C31 1.471(16)
C30 C35 1.613(9)
C31 C32 1.391(16)
C31 H31 0.9300
C32 C33 1.384(13)
C32 C36 1.528(13)
C33 C34 1.380(11)
C33 H33 0.9300
C34 C37 1.503(11)
C36 H36A 0.9600
C36 H36B 0.9600
C36 H36C 0.9600
C35 I2 1.719(9)
C35 I2A 2.445(9)
C35 H35A 0.9700
C35 H35B 0.9700
C37 H37A 0.9600
C37 H37B 0.9600
C37 H37C 0.9600
C38 C43 1.396(12)
C38 C39 1.400(11)
C38 N4 1.447(9)
C39 C40 1.406(10)
C39 C44 1.485(12)
C40 C41 1.386(12)
C40 H40 0.9300
C41 C42 1.388(12)
C41 C45 1.530(11)
C42 C43 1.398(11)
C42 H42 0.9300
C44 H44A 0.9600
C44 H44B 0.9600
C44 H44C 0.9600
C43 C46 1.509(11)
C45 H45A 0.9600
C45 H45B 0.9600
C45 H45C 0.9600
C46 H46A 0.9600
C46 H46B 0.9600
C46 H46C 0.9600
C47 C52 1.392(10)
C47 C48 1.413(9)
C47 B1A 1.642(10)
C48 C49 1.398(10)
C48 H48 0.9300
C49 C50 1.378(10)
C49 C53 1.500(9)
C50 C51 1.390(10)
C50 H50 0.9300
C51 C52 1.410(10)
C51 C54 1.491(11)
C52 H52 0.9300
C53 F8 1.295(10)
C53 F7 1.321(10)
C53 F9 1.347(10)
C54 F10 1.296(12)
C54 F12 1.307(10)
C54 F11 1.323(10)
C55 C60 1.402(11)
C55 C56 1.406(9)
C55 B1A 1.630(11)
C56 C57 1.399(11)
C56 H56 0.9300
C57 C58 1.390(12)
C57 C61 1.503(11)
C58 C59 1.391(11)
C58 H58 0.9300
C59 C60 1.398(10)
C59 C62 1.494(12)
C60 H60 0.9300
C61 F5 1.326(10)
C61 F6 1.341(11)
C61 F4 1.354(11)
C62 F2 1.326(10)
C62 F1 1.331(10)
C62 F3 1.355(10)
C63 C68 1.394(11)
C63 C64 1.394(10)
C63 B1A 1.646(10)
C64 C65 1.396(11)
C64 H64 0.9300
C65 C66 1.387(12)
C65 C69 1.499(10)
C66 C67 1.396(11)
C66 H66 0.9300
C67 C68 1.392(11)
C67 C70 1.497(12)
C68 H68 0.9300
C69 F17 1.328(11)
C69 F18 1.329(12)
C69 F16 1.334(9)
C70 F14 1.328(11)
C70 F15 1.331(11)
C70 F13 1.338(10)
C71 C76 1.393(10)
C71 C72 1.401(10)
C71 B1A 1.645(9)
C72 C73 1.398(9)
C72 H72 0.9300
C73 C74 1.408(11)
C73 C77 1.485(11)
C74 C75 1.372(11)
C74 H74 0.9300
C75 C76 1.392(10)
C75 C78 1.499(11)
C76 H76 0.9300
C77 F19 1.343(9)
C77 F21 1.347(10)
C77 F20 1.350(12)
C78 F23A 1.27(2)
C78 F24A 1.31(2)
C78 F24 1.32(2)
C78 F23 1.33(2)
C78 F22A 1.353(16)
C78 F22 1.356(14)
I1 Pt1 2.5706(6)
I2 Pt1 2.5791(6)
Pt1 I2A 2.678(3)

loop_
_geom_torsion_atom_site_label_1
_geom_torsion_atom_site_label_2
_geom_torsion_atom_site_label_3
_geom_torsion_atom_site_label_4
_geom_torsion
N1 C2 C3 N2 0.1(8)
C4 C2 C3 N2 -179.8(8)
N1 C2 C3 C5 -177.9(8)
C4 C2 C3 C5 2.3(15)
C11 C6 C7 C8 2.5(10)
N2 C6 C7 C8 176.9(6)
C11 C6 C7 C12 -172.4(7)
N2 C6 C7 C12 2.0(10)
C6 C7 C8 C9 -1.4(10)
C12 C7 C8 C9 173.7(7)
C7 C8 C9 C10 -0.5(11)
C7 C8 C9 C13 178.1(7)
C8 C9 C10 C11 1.3(12)
C13 C9 C10 C11 -177.2(8)
C9 C10 C11 C6 -0.3(12)
C9 C10 C11 C14 -179.7(8)
C7 C6 C11 C10 -1.7(11)
N2 C6 C11 C10 -176.0(6)
C7 C6 C11 C14 177.8(7)
N2 C6 C11 C14 3.5(11)
C20 C15 C16 C17 -5.7(11)
N1 C15 C16 C17 178.0(7)
C20 C15 C16 C21 170.8(7)
N1 C15 C16 C21 -5.5(11)
C15 C16 C17 C18 2.4(13)
C21 C16 C17 C18 -174.1(8)
C16 C17 C18 C19 1.4(13)
C16 C17 C18 C22 -179.8(8)
C17 C18 C19 C20 -2.1(12)
C22 C18 C19 C20 179.1(8)
C16 C15 C20 C19 5.1(11)
N1 C15 C20 C19 -178.6(6)
C16 C15 C20 C23 -172.6(7)
N1 C15 C20 C23 3.7(11)
C18 C19 C20 C15 -1.1(11)
C18 C19 C20 C23 176.7(7)
N3 C25 C26 N4 1.1(9)
C27 C25 C26 N4 179.0(8)
N3 C25 C26 C28 -174.4(8)
C27 C25 C26 C28 3.6(16)
C34 C29 C30 C31 -1.1(15)
N3 C29 C30 C31 177.0(8)
C34 C29 C30 C35 163.0(9)
N3 C29 C30 C35 -18.8(14)
C29 C30 C31 C32 0.1(16)
C35 C30 C31 C32 -161.2(12)
C30 C31 C32 C33 0.1(14)
C30 C31 C32 C36 -177.8(10)
C31 C32 C33 C34 0.7(12)
C36 C32 C33 C34 178.6(8)
C32 C33 C34 C29 -1.5(11)
C32 C33 C34 C37 -179.1(7)
N3 C29 C34 C33 -176.2(6)
C30 C29 C34 C33 1.9(13)
N3 C29 C34 C37 1.4(10)
C30 C29 C34 C37 179.4(9)
C29 C30 C35 I2 -69.8(14)
C31 C30 C35 I2 90.1(17)
C29 C30 C35 I2A -69.1(14)
C31 C30 C35 I2A 90.8(17)
C43 C38 C39 C40 -3.3(10)
N4 C38 C39 C40 -179.0(6)
C43 C38 C39 C44 176.6(7)
N4 C38 C39 C44 0.9(11)
C38 C39 C40 C41 1.8(11)
C44 C39 C40 C41 -178.1(7)
C39 C40 C41 C42 -1.1(11)
C39 C40 C41 C45 178.5(7)
C40 C41 C42 C43 1.8(12)
C45 C41 C42 C43 -177.8(8)
C39 C38 C43 C42 4.0(11)
N4 C38 C43 C42 179.8(7)
C39 C38 C43 C46 -175.6(7)
N4 C38 C43 C46 0.2(10)
C41 C42 C43 C38 -3.2(11)
C41 C42 C43 C46 176.5(7)
C52 C47 C48 C49 1.7(11)
B1A C47 C48 C49 175.2(7)
C47 C48 C49 C50 -0.4(12)
C47 C48 C49 C53 -178.6(7)
C48 C49 C50 C51 -1.4(11)
C53 C49 C50 C51 176.9(7)
C49 C50 C51 C52 1.8(11)
C49 C50 C51 C54 -174.4(7)
C48 C47 C52 C51 -1.3(11)
B1A C47 C52 C51 -174.5(7)
C50 C51 C52 C47 -0.4(11)
C54 C51 C52 C47 175.7(7)
C50 C49 C53 F8 171.5(8)
C48 C49 C53 F8 -10.3(12)
C50 C49 C53 F7 48.0(10)
C48 C49 C53 F7 -133.8(8)
C50 C49 C53 F9 -66.8(10)
C48 C49 C53 F9 111.5(9)
C50 C51 C54 F10 93.7(10)
C52 C51 C54 F10 -82.4(10)
C50 C51 C54 F12 -146.4(8)
C52 C51 C54 F12 37.5(11)
C50 C51 C54 F11 -27.5(11)
C52 C51 C54 F11 156.3(8)
C60 C55 C56 C57 0.2(10)
B1A C55 C56 C57 -174.2(6)
C55 C56 C57 C58 0.2(11)
C55 C56 C57 C61 -176.8(7)
C56 C57 C58 C59 -0.9(11)
C61 C57 C58 C59 176.2(7)
C57 C58 C59 C60 1.2(11)
C57 C58 C59 C62 -178.9(7)
C58 C59 C60 C55 -0.9(11)
C62 C59 C60 C55 179.3(7)
C56 C55 C60 C59 0.2(10)
B1A C55 C60 C59 174.6(6)
C58 C57 C61 F5 -84.3(10)
C56 C57 C61 F5 92.8(10)
C58 C57 C61 F6 35.8(11)
C56 C57 C61 F6 -147.0(7)
C58 C57 C61 F4 155.8(7)
C56 C57 C61 F4 -27.1(10)
C58 C59 C62 F2 44.5(10)
C60 C59 C62 F2 -135.7(8)
C58 C59 C62 F1 166.4(7)
C60 C59 C62 F1 -13.8(11)
C58 C59 C62 F3 -75.2(9)
C60 C59 C62 F3 104.7(8)
C68 C63 C64 C65 -3.5(9)
B1A C63 C64 C65 -176.9(6)
C63 C64 C65 C66 3.0(10)
C63 C64 C65 C69 -178.7(6)
C64 C65 C66 C67 -0.8(10)
C69 C65 C66 C67 -179.1(6)
C65 C66 C67 C68 -0.7(10)
C65 C66 C67 C70 177.0(7)
C66 C67 C68 C63 0.0(10)
C70 C67 C68 C63 -177.7(6)
C64 C63 C68 C67 2.0(9)
B1A C63 C68 C67 175.2(6)
C66 C65 C69 F17 -44.2(10)
C64 C65 C69 F17 137.5(7)
C66 C65 C69 F18 -164.4(7)
C64 C65 C69 F18 17.3(10)
C66 C65 C69 F16 74.7(10)
C64 C65 C69 F16 -103.6(9)
C68 C67 C70 F14 61.8(10)
C66 C67 C70 F14 -115.9(8)
C68 C67 C70 F15 -175.6(7)
C66 C67 C70 F15 6.7(11)
C68 C67 C70 F13 -56.8(10)
C66 C67 C70 F13 125.5(8)
C76 C71 C72 C73 -2.2(11)
B1A C71 C72 C73 -175.7(7)
C71 C72 C73 C74 -0.7(12)
C71 C72 C73 C77 -176.6(8)
C72 C73 C74 C75 2.3(12)
C77 C73 C74 C75 178.3(8)
C73 C74 C75 C76 -1.1(12)
C73 C74 C75 C78 -177.9(8)
C74 C75 C76 C71 -2.0(12)
C78 C75 C76 C71 174.8(7)
C72 C71 C76 C75 3.6(11)
B1A C71 C76 C75 176.9(7)
C72 C73 C77 F19 -140.5(8)
C74 C73 C77 F19 43.6(12)
C72 C73 C77 F21 -19.0(12)
C74 C73 C77 F21 165.0(8)
C72 C73 C77 F20 100.8(9)
C74 C73 C77 F20 -75.2(9)
C74 C75 C78 F23A -11.4(17)
C76 C75 C78 F23A 171.7(14)
C74 C75 C78 F24A 112.3(13)
C76 C75 C78 F24A -64.6(14)
C74 C75 C78 F24 -175.5(13)
C76 C75 C78 F24 7.6(16)
C74 C75 C78 F23 63.3(14)
C76 C75 C78 F23 -113.6(12)
C74 C75 C78 F22A -135.7(12)
C76 C75 C78 F22A 47.4(14)
C74 C75 C78 F22 -52.0(14)
C76 C75 C78 F22 131.1(11)
C60 C55 B1A C47 -82.1(7)
C56 C55 B1A C47 92.0(7)
C60 C55 B1A C71 40.2(8)
C56 C55 B1A C71 -145.6(6)
C60 C55 B1A C63 157.8(6)
C56 C55 B1A C63 -28.1(8)
C52 C47 B1A C55 98.0(7)
C48 C47 B1A C55 -75.0(8)
C52 C47 B1A C71 -24.0(10)
C48 C47 B1A C71 163.1(6)
C52 C47 B1A C63 -141.7(7)
C48 C47 B1A C63 45.4(8)
C76 C71 B1A C55 25.2(9)
C72 C71 B1A C55 -161.8(6)
C76 C71 B1A C47 142.5(7)
C72 C71 B1A C47 -44.5(9)
C76 C71 B1A C63 -96.2(8)
C72 C71 B1A C63 76.8(8)
C68 C63 B1A C55 144.9(6)
C64 C63 B1A C55 -42.2(8)
C68 C63 B1A C47 29.0(8)
C64 C63 B1A C47 -158.0(6)
C68 C63 B1A C71 -93.3(7)
C64 C63 B1A C71 79.6(7)
N2 C1 N1 C2 -1.0(8)
Pt1 C1 N1 C2 174.0(5)
N2 C1 N1 C15 178.1(6)
Pt1 C1 N1 C15 -6.9(11)
C3 C2 N1 C1 0.6(8)
C4 C2 N1 C1 -179.5(7)
C3 C2 N1 C15 -178.5(7)
C4 C2 N1 C15 1.4(10)
C20 C15 N1 C1 102.1(9)
C16 C15 N1 C1 -81.5(9)
C20 C15 N1 C2 -78.8(9)
C16 C15 N1 C2 97.6(8)
N1 C1 N2 C3 1.1(8)
Pt1 C1 N2 C3 -174.3(5)
N1 C1 N2 C6 -173.1(7)
Pt1 C1 N2 C6 11.6(10)
C2 C3 N2 C1 -0.7(9)
C5 C3 N2 C1 177.4(7)
C2 C3 N2 C6 173.5(7)
C5 C3 N2 C6 -8.4(12)
C11 C6 N2 C1 -100.1(8)
C7 C6 N2 C1 85.5(9)
C11 C6 N2 C3 86.5(9)
C7 C6 N2 C3 -87.9(9)
N4 C24 N3 C25 -2.4(8)
Pt1 C24 N3 C25 170.4(5)
N4 C24 N3 C29 176.3(7)
Pt1 C24 N3 C29 -10.8(10)
C26 C25 N3 C24 0.8(9)
C27 C25 N3 C24 -177.4(7)
C26 C25 N3 C29 -177.9(7)
C27 C25 N3 C29 3.8(11)
C34 C29 N3 C24 -97.1(8)
C30 C29 N3 C24 84.6(10)
C34 C29 N3 C25 81.5(9)
C30 C29 N3 C25 -96.8(10)
N3 C24 N4 C26 3.1(8)
Pt1 C24 N4 C26 -169.3(6)
N3 C24 N4 C38 -168.7(7)
Pt1 C24 N4 C38 18.9(12)
C25 C26 N4 C24 -2.8(9)
C28 C26 N4 C24 173.2(8)
C25 C26 N4 C38 169.3(7)
C28 C26 N4 C38 -14.7(12)
C43 C38 N4 C24 98.4(9)
C39 C38 N4 C24 -85.7(10)
C43 C38 N4 C26 -72.7(9)
C39 C38 N4 C26 103.2(9)
C30 C35 I2 Pt1 39.8(11)
I2A C35 I2 Pt1 -134.8(14)
N4 C24 Pt1 C1 -28(5)
N3 C24 Pt1 C1 161(4)
N4 C24 Pt1 I1 -79.2(7)
N3 C24 Pt1 I1 109.8(6)
N4 C24 Pt1 I2 106.3(7)
N3 C24 Pt1 I2 -64.7(6)
N4 C24 Pt1 I2A 93.6(7)
N3 C24 Pt1 I2A -77.4(6)
N1 C1 Pt1 C24 -127(5)
N2 C1 Pt1 C24 47(5)
N1 C1 Pt1 I1 -75.5(6)
N2 C1 Pt1 I1 98.6(6)
N1 C1 Pt1 I2 99.1(6)
N2 C1 Pt1 I2 -86.7(6)
N1 C1 Pt1 I2A 111.3(7)
N2 C1 Pt1 I2A -74.5(6)
C35 I2 Pt1 C24 37.9(5)
C35 I2 Pt1 C1 -144.6(5)
C35 I2 Pt1 I1 -17.9(5)
C35 I2 Pt1 I2A 167.1(5)
C30 C35 I2A Pt1 36.0(10)
I2 C35 I2A Pt1 41.9(13)
C24 Pt1 I2A C35 42.7(4)
C1 Pt1 I2A C35 -140.4(4)
I1 Pt1 I2A C35 174.7(4)
I2 Pt1 I2A C35 -8.8(3)
